data_1574679
loop_
_publ_author_name
'Li, Anze'
'Zhao, Zihao'
'Yang, Guangxin'
'Zhang, Qiang'
'Chen, Xiang'
'Yuan, Wang Zhang'

_publ_section_title
;
 Polymorphism and phase transformation tuned luminescence and mechanistic
 insights in nonconventional luminophores
;
_journal_issue 25
_journal_name_full 'Chemical Science'
_journal_page_first 11530
_journal_page_last 11538
_journal_paper_doi 10.1039/D5SC02250A
_journal_volume 16
_journal_year 2025
_chemical_formula_moiety 'C16 H38 N2, 2(Br), 2(H2 O)'
_chemical_formula_sum 'C8 H21 Br N O'
_chemical_formula_weight 227.17
_space_group_crystal_system monoclinic
_space_group_IT_number 14
_space_group_name_Hall '-P 2ybc'
_space_group_name_H-M_alt 'P 1 21/c 1'
_atom_sites_solution_hydrogens mixed
_audit_block_doi 10.5517/ccdc.csd.cc2j2b32
_audit_creation_method SHELXL-2019/1
_audit_update_record
;
2024-01-16 deposited with the CCDC.	2025-05-20 downloaded from the CCDC.
;
_cell_angle_alpha 90
_cell_angle_beta 109.52
_cell_angle_gamma 90
_cell_formula_units_Z 4
_cell_length_a 9.060(4)
_cell_length_b 10.028(5)
_cell_length_c 13.559(6)
_cell_measurement_reflns_used 5905
_cell_measurement_temperature 296(2)
_cell_measurement_theta_max 68.57
_cell_measurement_theta_min 5.18
_cell_volume 1161.1(9)
_computing_structure_refinement 'SHELXL-2019/1 (Sheldrick, 2019)'
_diffrn_ambient_temperature 296(2)
_diffrn_measured_fraction_theta_full 0.991
_diffrn_measured_fraction_theta_max 0.987
_diffrn_measurement_device_type 'Bruker D8 VENTURE'
_diffrn_measurement_method '\f and \w scans'
_diffrn_radiation_type CuK\a
_diffrn_radiation_wavelength 1.54178
_diffrn_reflns_av_R_equivalents 0.0632
_diffrn_reflns_av_unetI/netI 0.0319
_diffrn_reflns_Laue_measured_fraction_full 0.991
_diffrn_reflns_Laue_measured_fraction_max 0.987
_diffrn_reflns_limit_h_max 10
_diffrn_reflns_limit_h_min -10
_diffrn_reflns_limit_k_max 11
_diffrn_reflns_limit_k_min -12
_diffrn_reflns_limit_l_max 16
_diffrn_reflns_limit_l_min -16
_diffrn_reflns_number 17035
_diffrn_reflns_point_group_measured_fraction_full 0.991
_diffrn_reflns_point_group_measured_fraction_max 0.987
_diffrn_reflns_theta_full 67.679
_diffrn_reflns_theta_max 68.568
_diffrn_reflns_theta_min 5.179
_exptl_absorpt_coefficient_mu 4.482
_exptl_absorpt_correction_T_max 0.7531
_exptl_absorpt_correction_T_min 0.6494
_exptl_absorpt_correction_type multi-scan
_exptl_absorpt_process_details
;
SADABS-2016/2 - Bruker AXS area detector scaling and absorption correction 
;
_exptl_crystal_colour colourless
_exptl_crystal_density_diffrn 1.300
_exptl_crystal_description block
_exptl_crystal_F_000 476
_exptl_crystal_size_max 0.160
_exptl_crystal_size_mid 0.140
_exptl_crystal_size_min 0.120
_refine_diff_density_max 0.307
_refine_diff_density_min -0.348
_refine_diff_density_rms 0.055
_refine_ls_extinction_method none
_refine_ls_goodness_of_fit_ref 1.093
_refine_ls_hydrogen_treatment mixed
_refine_ls_matrix_type full
_refine_ls_number_parameters 109
_refine_ls_number_reflns 2111
_refine_ls_number_restraints 0
_refine_ls_restrained_S_all 1.093
_refine_ls_R_factor_all 0.0383
_refine_ls_R_factor_gt 0.0291
_refine_ls_shift/su_max 0.001
_refine_ls_shift/su_mean 0.000
_refine_ls_structure_factor_coef Fsqd
_refine_ls_weighting_details 'w=1/[\s^2^(Fo^2^)+(0.0446P)^2^+0.0987P] where P=(Fo^2^+2Fc^2^)/3'
_refine_ls_weighting_scheme calc
_refine_ls_wR_factor_gt 0.0789
_refine_ls_wR_factor_ref 0.0831
_reflns_Friedel_coverage 0.000
_reflns_number_gt 1761
_reflns_number_total 2111
_reflns_threshold_expression 'I > 2\s(I)'
_cod_data_source_file d5sc02250a2.cif
_cod_data_source_block t_a
_cod_depositor_comments 'Adding full bibliography for 1574679--1574685.cif.'
_cod_original_cell_volume 1161.0(9)
_cod_original_sg_symbol_H-M 'P 21/c'
_cod_database_code 1574679
_shelx_shelxl_version_number 2019/1
_shelx_space_group_comment
;
The symmetry employed for this shelxl refinement is uniquely defined
by the following loop, which should always be used as a source of
symmetry information in preference to the above space-group names.
They are only intended as comments.
;
_shelx_estimated_absorpt_t_min 0.534
_shelx_estimated_absorpt_t_max 0.615

loop_
_space_group_symop_operation_xyz
'x, y, z'
'-x, y+1/2, -z+1/2'
'-x, -y, -z'
'x, -y-1/2, z-1/2'

loop_
_atom_site_label
_atom_site_type_symbol
_atom_site_fract_x
_atom_site_fract_y
_atom_site_fract_z
_atom_site_U_iso_or_equiv
_atom_site_adp_type
_atom_site_occupancy
_atom_site_site_symmetry_order
_atom_site_calc_flag
_atom_site_refinement_flags_posn
_atom_site_refinement_flags_adp
_atom_site_refinement_flags_occupancy
_atom_site_disorder_assembly
_atom_site_disorder_group
Br1 Br 0.74558(3) 0.14599(3) 0.59435(2) 0.06567(14) Uani 1 1 d . . . . .
O1 O 0.3699(3) 0.1812(3) 0.4198(3) 0.1021(9) Uani 1 1 d . . . . .
H1 H 0.339(6) 0.098(5) 0.415(4) 0.153 Uiso 1 1 d . U . . .
H2 H 0.449(6) 0.181(5) 0.456(5) 0.153 Uiso 1 1 d . U . . .
N1 N 0.20607(19) 0.51534(16) 0.20471(14) 0.0430(4) Uani 1 1 d . . . . .
C1 C 0.3675(2) 0.5761(2) 0.2422(2) 0.0487(5) Uani 1 1 d . . . . .
H1A H 0.367949 0.649138 0.289195 0.058 Uiso 1 1 calc R U . . .
H1B H 0.388887 0.613515 0.182317 0.058 Uiso 1 1 calc R U . . .
C2 C 0.4988(3) 0.4814(2) 0.2978(2) 0.0582(6) Uani 1 1 d . . . . .
H2A H 0.515686 0.419472 0.247640 0.070 Uiso 1 1 calc R U . . .
H2B H 0.469971 0.430389 0.349346 0.070 Uiso 1 1 calc R U . . .
C3 C 0.6487(2) 0.5583(2) 0.3514(2) 0.0535(6) Uani 1 1 d . . . . .
H3A H 0.675093 0.610522 0.299460 0.064 Uiso 1 1 calc R U . . .
H3B H 0.630570 0.619762 0.401414 0.064 Uiso 1 1 calc R U . . .
C4 C 0.7861(2) 0.4695(2) 0.4078(2) 0.0539(6) Uani 1 1 d . . . . .
H4A H 0.809908 0.413532 0.356720 0.065 Uiso 1 1 calc R U . . .
H4B H 0.755979 0.411411 0.455052 0.065 Uiso 1 1 calc R U . . .
C5 C 0.9328(2) 0.5448(2) 0.4698(2) 0.0500(5) Uani 1 1 d . . . . .
H5A H 0.907866 0.604114 0.518524 0.060 Uiso 1 1 calc R U . . .
H5B H 0.966133 0.599486 0.422042 0.060 Uiso 1 1 calc R U . . .
C6 C 0.1617(3) 0.4655(3) 0.2952(2) 0.0674(7) Uani 1 1 d . . . . .
H6A H 0.053102 0.440863 0.271207 0.101 Uiso 1 1 calc R U . . .
H6B H 0.179145 0.534624 0.346867 0.101 Uiso 1 1 calc R U . . .
H6C H 0.224508 0.389242 0.325503 0.101 Uiso 1 1 calc R U . . .
C7 C 0.1954(3) 0.4068(3) 0.1277(2) 0.0677(7) Uani 1 1 d . . . . .
H7A H 0.089014 0.376381 0.099516 0.102 Uiso 1 1 calc R U . . .
H7B H 0.261599 0.334015 0.161959 0.102 Uiso 1 1 calc R U . . .
H7C H 0.228620 0.439940 0.072135 0.102 Uiso 1 1 calc R U . . .
C8 C 0.0910(3) 0.6219(2) 0.1507(2) 0.0610(6) Uani 1 1 d . . . . .
H8A H -0.013190 0.585951 0.129101 0.092 Uiso 1 1 calc R U . . .
H8B H 0.113980 0.652979 0.090439 0.092 Uiso 1 1 calc R U . . .
H8C H 0.098558 0.694848 0.197968 0.092 Uiso 1 1 calc R U . . .

loop_
_atom_site_aniso_label
_atom_site_aniso_U_11
_atom_site_aniso_U_22
_atom_site_aniso_U_33
_atom_site_aniso_U_23
_atom_site_aniso_U_13
_atom_site_aniso_U_12
Br1 0.0656(2) 0.0617(2) 0.0684(2) -0.01105(13) 0.02071(16) 0.00196(10)
O1 0.0971(18) 0.0759(13) 0.118(2) 0.0157(16) 0.0159(17) 0.0070(13)
N1 0.0475(9) 0.0382(8) 0.0424(10) 0.0000(8) 0.0137(8) -0.0012(6)
C1 0.0476(12) 0.0400(11) 0.0587(15) -0.0036(10) 0.0179(11) -0.0034(8)
C2 0.0496(12) 0.0447(12) 0.0763(18) -0.0018(12) 0.0158(12) -0.0002(9)
C3 0.0484(12) 0.0455(11) 0.0641(16) -0.0022(11) 0.0157(11) 0.0000(9)
C4 0.0512(12) 0.0460(12) 0.0630(16) 0.0011(11) 0.0169(12) 0.0019(9)
C5 0.0489(12) 0.0459(11) 0.0573(14) 0.0042(11) 0.0204(11) 0.0000(8)
C6 0.0570(14) 0.0884(18) 0.0600(16) 0.0167(15) 0.0237(13) -0.0054(12)
C7 0.0741(16) 0.0527(13) 0.0704(18) -0.0206(13) 0.0164(15) -0.0037(11)
C8 0.0560(14) 0.0515(12) 0.0667(17) 0.0055(12) 0.0086(12) 0.0059(10)

loop_
_atom_type_symbol
_atom_type_description
_atom_type_scat_dispersion_real
_atom_type_scat_dispersion_imag
_atom_type_scat_source
C C 0.0181 0.0091 'International Tables Vol C Tables 4.2.6.8 and 6.1.1.4'
H H 0.0000 0.0000 'International Tables Vol C Tables 4.2.6.8 and 6.1.1.4'
Br Br -0.6763 1.2805 'International Tables Vol C Tables 4.2.6.8 and 6.1.1.4'
N N 0.0311 0.0180 'International Tables Vol C Tables 4.2.6.8 and 6.1.1.4'
O O 0.0492 0.0322 'International Tables Vol C Tables 4.2.6.8 and 6.1.1.4'

loop_
_citation_id
_citation_doi
_citation_year
1 10.1002/adom.202400262 2024

loop_
_geom_angle_atom_site_label_1
_geom_angle_atom_site_label_2
_geom_angle_atom_site_label_3
_geom_angle
_geom_angle_site_symmetry_1
_geom_angle_site_symmetry_3
_geom_angle_publ_flag
C7 N1 C6 111.0(2) . . ?
C7 N1 C8 107.84(19) . . ?
C6 N1 C8 107.70(18) . . ?
C7 N1 C1 111.13(17) . . ?
C6 N1 C1 110.76(18) . . ?
C8 N1 C1 108.30(16) . . ?
N1 C1 C2 115.26(17) . . ?
C1 C2 C3 110.40(18) . . ?
C4 C3 C2 113.36(19) . . ?
C3 C4 C5 114.05(19) . . ?
C4 C5 C5 113.7(2) . 3_766 ?

loop_
_geom_bond_atom_site_label_1
_geom_bond_atom_site_label_2
_geom_bond_distance
_geom_bond_site_symmetry_2
_geom_bond_publ_flag
N1 C7 1.489(3) . ?
N1 C6 1.499(3) . ?
N1 C8 1.502(3) . ?
N1 C1 1.508(3) . ?
C1 C2 1.512(3) . ?
C2 C3 1.519(3) . ?
C3 C4 1.513(3) . ?
C4 C5 1.516(3) . ?
C5 C5 1.516(4) 3_766 ?

loop_
_geom_torsion_atom_site_label_1
_geom_torsion_atom_site_label_2
_geom_torsion_atom_site_label_3
_geom_torsion_atom_site_label_4
_geom_torsion
_geom_torsion_site_symmetry_1
_geom_torsion_site_symmetry_2
_geom_torsion_site_symmetry_3
_geom_torsion_site_symmetry_4
_geom_torsion_publ_flag
C7 N1 C1 C2 -61.1(3) . . . . ?
C6 N1 C1 C2 62.7(3) . . . . ?
C8 N1 C1 C2 -179.4(2) . . . . ?
N1 C1 C2 C3 -168.1(2) . . . . ?
C1 C2 C3 C4 -179.3(2) . . . . ?
C2 C3 C4 C5 -174.8(2) . . . . ?
C3 C4 C5 C5 177.1(2) . . . 3_766 ?
